data_7234207
loop_
_publ_author_name
'Mandari\'c, Mirna'
'Prugove\<cki, Biserka'
'Cvijanovi\'c, Danijela'
'Vukovi\'c, Jelena Parlov'
'Lovri\'c, Jasna'
'Sko\<cibu\<si\'c, Mirjana'
'Od\<zak, Renata'
'Cindri\'c, Marina'
'Vrdoljak, Vi\<snja'

_publ_section_title
;
 Vapour- and solvent-mediated crystalline transformations in Mo(vi)
 hydrazone complexes controlled by noncovalent interactions
;
_journal_issue 41
_journal_name_full CrystEngComm
_journal_page_first 6281
_journal_paper_doi 10.1039/C9CE01273G
_journal_volume 21
_journal_year 2019
_chemical_formula_sum 'C15 H16 Cl Mo N3 O6'
_chemical_formula_weight 465.70
_space_group_crystal_system monoclinic
_space_group_IT_number 14
_space_group_name_Hall '-P 2ybc'
_space_group_name_H-M_alt 'P 1 21/c 1'
_symmetry_space_group_name_Hall '-P 2ybc'
_symmetry_space_group_name_H-M 'P 1 21/c 1'
_atom_sites_solution_hydrogens mixed
_audit_creation_method SHELXL-2017/1
_audit_update_record
;
2019-07-29 deposited with the CCDC.    2019-09-27 downloaded from the CCDC.
;
_cell_angle_alpha 90
_cell_angle_beta 95.768(4)
_cell_angle_gamma 90
_cell_formula_units_Z 4
_cell_length_a 8.9395(4)
_cell_length_b 12.0713(4)
_cell_length_c 16.8359(6)
_cell_measurement_reflns_used 4632
_cell_measurement_temperature 293(2)
_cell_measurement_theta_max 31.3130
_cell_measurement_theta_min 3.8785
_cell_volume 1807.59(12)
_computing_cell_refinement
;
CrysAlisPro, Agilent Technologies,
Version 1.171.37.35 (release 13-08-2014 CrysAlis171 .NET)
(compiled Aug 13 2014,18:06:01)
;
_computing_data_collection
;      
CrysAlisPro, Agilent Technologies,
Version 1.171.37.35 (release 13-08-2014 CrysAlis171 .NET)
(compiled Aug 13 2014,18:06:01)
;
_computing_data_reduction
;
CrysAlisPro, Agilent Technologies,
Version 1.171.37.35 (release 13-08-2014 CrysAlis171 .NET)
(compiled Aug 13 2014,18:06:01)
;
_computing_molecular_graphics 'MERCURY (C.F. Macrae et al , 2008)'
_computing_publication_material 'SHELXL-2017/1 (Sheldrick, 2017)'
_computing_structure_refinement 'SHELXL-2017/1 (Sheldrick, 2017)'
_computing_structure_solution 'SHELXT 2018/2 (Sheldrick, 2018)'
_diffrn_ambient_temperature 293(2)
_diffrn_measured_fraction_theta_full 0.993
_diffrn_measured_fraction_theta_max 0.994
_diffrn_measurement_device_type 'Xcalibur, Sapphire3'
_diffrn_radiation_type MoK\a
_diffrn_radiation_wavelength 0.71073
_diffrn_reflns_av_R_equivalents 0.0405
_diffrn_reflns_av_unetI/netI 0.0608
_diffrn_reflns_Laue_measured_fraction_full 0.993
_diffrn_reflns_Laue_measured_fraction_max 0.994
_diffrn_reflns_limit_h_max 11
_diffrn_reflns_limit_h_min -8
_diffrn_reflns_limit_k_max 15
_diffrn_reflns_limit_k_min -15
_diffrn_reflns_limit_l_max 21
_diffrn_reflns_limit_l_min -21
_diffrn_reflns_number 15313
_diffrn_reflns_point_group_measured_fraction_full 0.993
_diffrn_reflns_point_group_measured_fraction_max 0.994
_diffrn_reflns_theta_full 25.242
_diffrn_reflns_theta_max 27.000
_diffrn_reflns_theta_min 3.891
_exptl_absorpt_coefficient_mu 0.910
_exptl_absorpt_correction_T_max 1.00000
_exptl_absorpt_correction_T_min 0.92153
_exptl_absorpt_correction_type multi-scan
_exptl_absorpt_process_details
;
CrysAlisPro, Agilent Technologies,
Version 1.171.37.35 (release 13-08-2014 CrysAlis171 .NET)
(compiled Aug 13 2014,18:06:01)
Empirical absorption correction using spherical harmonics,
 implemented in SCALE3 ABSPACK scaling algorithm.
;
_exptl_crystal_density_diffrn 1.711
_exptl_crystal_description prism
_exptl_crystal_F_000 936
_exptl_crystal_size_max 0.42
_exptl_crystal_size_mid 0.28
_exptl_crystal_size_min 0.08
_refine_diff_density_max 0.290
_refine_diff_density_min -0.264
_refine_diff_density_rms 0.059
_refine_ls_extinction_method none
_refine_ls_goodness_of_fit_ref 0.837
_refine_ls_hydrogen_treatment mixed
_refine_ls_matrix_type full
_refine_ls_number_parameters 239
_refine_ls_number_reflns 3928
_refine_ls_number_restraints 2
_refine_ls_restrained_S_all 0.838
_refine_ls_R_factor_all 0.0539
_refine_ls_R_factor_gt 0.0289
_refine_ls_shift/su_max 0.002
_refine_ls_shift/su_mean 0.000
_refine_ls_structure_factor_coef Fsqd
_refine_ls_weighting_details 'w=1/[\s^2^(Fo^2^)+(0.0227P)^2^] where P=(Fo^2^+2Fc^2^)/3'
_refine_ls_weighting_scheme calc
_refine_ls_wR_factor_gt 0.0502
_refine_ls_wR_factor_ref 0.0530
_reflns_Friedel_coverage 0.000
_reflns_number_gt 2601
_reflns_number_total 3928
_reflns_threshold_expression 'I > 2\s(I)'
_cod_data_source_file c9ce01273g2.cif
_cod_data_source_block shelx_CCDC2
_cod_depositor_comments 'Adding full bibliography for 7234205--7234213.cif.'
_cod_database_code 7234207
_shelx_shelxl_version_number 2017/1
_shelx_space_group_comment
;
The symmetry employed for this shelxl refinement is uniquely defined
by the following loop, which should always be used as a source of
symmetry information in preference to the above space-group names.
They are only intended as comments.
;

loop_
_space_group_symop_operation_xyz
'x, y, z'
'-x, y+1/2, -z+1/2'
'-x, -y, -z'
'x, -y-1/2, z-1/2'

loop_
_atom_site_label
_atom_site_type_symbol
_atom_site_fract_x
_atom_site_fract_y
_atom_site_fract_z
_atom_site_U_iso_or_equiv
_atom_site_adp_type
_atom_site_occupancy
_atom_site_site_symmetry_order
_atom_site_calc_flag
_atom_site_refinement_flags_posn
_atom_site_refinement_flags_adp
Mo1 Mo 1.00489(3) 0.07421(2) 0.69084(2) 0.03395(8) Uani 1 1 d . .
Cl1 Cl 0.57767(9) 0.70421(6) 0.37630(4) 0.0544(2) Uani 1 1 d . .
O2 O 0.9667(2) 0.09073(14) 0.78721(9) 0.0440(5) Uani 1 1 d . .
O1 O 0.8610(2) -0.00017(16) 0.64587(10) 0.0539(5) Uani 1 1 d . .
O4 O 0.92394(18) 0.22117(13) 0.64954(9) 0.0368(4) Uani 1 1 d . .
O3 O 1.1606(2) -0.03617(13) 0.70069(9) 0.0453(5) Uani 1 1 d . .
O5 O 1.4600(2) -0.34929(14) 0.64932(10) 0.0468(5) Uani 1 1 d . .
O6 O 1.2068(2) 0.18902(14) 0.73095(11) 0.0424(5) Uani 1 1 d D .
N2 N 1.0495(2) 0.20406(16) 0.53644(11) 0.0354(5) Uani 1 1 d . .
N1 N 1.1043(2) 0.10946(16) 0.57737(11) 0.0332(5) Uani 1 1 d . .
N3 N 0.7346(2) 0.53831(17) 0.48513(12) 0.0408(6) Uani 1 1 d . .
H3 H 0.689067 0.596598 0.465867 0.049 Uiso 1 1 calc R U
C8 C 1.2685(3) -0.04794(19) 0.57533(13) 0.0330(6) Uani 1 1 d . .
C7 C 0.8890(3) 0.3859(2) 0.46700(13) 0.0319(6) Uani 1 1 d . .
H7 H 0.945085 0.344159 0.434244 0.038 Uiso 1 1 calc R U
C12 C 1.3060(3) -0.1907(2) 0.67759(14) 0.0376(7) Uani 1 1 d . .
H12 H 1.287130 -0.218318 0.727183 0.045 Uiso 1 1 calc R U
C3 C 0.8789(3) 0.35450(19) 0.54568(13) 0.0294(6) Uani 1 1 d . .
C11 C 1.3963(3) -0.2495(2) 0.63051(15) 0.0378(6) Uani 1 1 d . .
C4 C 0.7932(3) 0.4177(2) 0.59232(14) 0.0399(7) Uani 1 1 d . .
H4 H 0.784149 0.397373 0.644900 0.048 Uiso 1 1 calc R U
C13 C 1.2436(3) -0.0907(2) 0.65089(13) 0.0345(6) Uani 1 1 d . .
C6 C 0.8153(3) 0.4792(2) 0.43853(14) 0.0364(6) Uani 1 1 d . .
H6 H 0.821686 0.501349 0.386079 0.044 Uiso 1 1 calc R U
C2 C 0.9553(3) 0.25360(19) 0.57791(13) 0.0305(6) Uani 1 1 d . .
C9 C 1.3619(3) -0.1096(2) 0.52979(15) 0.0423(7) Uani 1 1 d . .
H9 H 1.381868 -0.082435 0.480252 0.051 Uiso 1 1 calc R U
C1 C 1.2021(3) 0.0516(2) 0.54344(13) 0.0354(6) Uani 1 1 d . .
H1 H 1.230669 0.076916 0.495024 0.042 Uiso 1 1 calc R U
C14 C 1.4325(3) -0.4003(2) 0.72348(16) 0.0491(8) Uani 1 1 d . .
H14C H 1.484309 -0.469965 0.728767 0.074 Uiso 1 1 calc R U
H14B H 1.468334 -0.352651 0.766954 0.074 Uiso 1 1 calc R U
H14A H 1.326546 -0.412322 0.724329 0.074 Uiso 1 1 calc R U
C10 C 1.4245(3) -0.2081(2) 0.55555(16) 0.0454(7) Uani 1 1 d . .
H10 H 1.485289 -0.247303 0.523717 0.055 Uiso 1 1 calc R U
C5 C 0.7216(3) 0.5106(2) 0.56079(15) 0.0478(8) Uani 1 1 d . .
H5 H 0.664435 0.553965 0.591961 0.057 Uiso 1 1 calc R U
C15 C 1.1946(4) 0.2791(2) 0.78473(17) 0.0649(9) Uani 1 1 d D .
H15A H 1.289739 0.316234 0.793769 0.097 Uiso 1 1 calc R U
H15C H 1.119816 0.330290 0.762110 0.097 Uiso 1 1 calc R U
H15B H 1.165922 0.251535 0.834489 0.097 Uiso 1 1 calc R U
H61 H 1.263(2) 0.2123(14) 0.6987(10) 0.055(10) Uiso 1 1 d D .

loop_
_atom_site_aniso_label
_atom_site_aniso_U_11
_atom_site_aniso_U_22
_atom_site_aniso_U_33
_atom_site_aniso_U_23
_atom_site_aniso_U_13
_atom_site_aniso_U_12
Mo1 0.04471(15) 0.03148(12) 0.02721(11) 0.00425(11) 0.01126(9) 0.00465(13)
Cl1 0.0529(5) 0.0606(5) 0.0500(4) 0.0222(4) 0.0062(4) 0.0096(4)
O2 0.0525(13) 0.0483(12) 0.0336(9) 0.0058(8) 0.0162(9) 0.0092(10)
O1 0.0648(14) 0.0493(12) 0.0464(10) 0.0077(9) -0.0010(10) -0.0157(11)
O4 0.0439(12) 0.0363(10) 0.0318(9) 0.0086(8) 0.0114(9) 0.0103(9)
O3 0.0681(14) 0.0400(10) 0.0302(9) 0.0039(8) 0.0164(9) 0.0211(10)
O5 0.0477(13) 0.0360(11) 0.0573(11) -0.0027(9) 0.0084(10) 0.0119(9)
O6 0.0426(13) 0.0424(11) 0.0438(10) -0.0096(9) 0.0125(10) 0.0015(9)
N2 0.0454(15) 0.0329(12) 0.0279(10) 0.0049(9) 0.0048(10) 0.0056(11)
N1 0.0411(14) 0.0326(11) 0.0261(10) 0.0014(9) 0.0047(10) 0.0057(10)
N3 0.0419(15) 0.0390(13) 0.0413(12) 0.0113(10) 0.0027(11) 0.0120(11)
C8 0.0371(16) 0.0302(14) 0.0318(13) -0.0032(11) 0.0040(12) 0.0014(12)
C7 0.0317(16) 0.0349(13) 0.0290(12) -0.0025(11) 0.0024(12) -0.0029(12)
C12 0.0459(19) 0.0334(15) 0.0338(13) -0.0039(12) 0.0052(13) 0.0052(13)
C3 0.0300(16) 0.0318(14) 0.0263(12) 0.0029(11) 0.0015(11) -0.0037(12)
C11 0.0352(17) 0.0305(14) 0.0464(15) -0.0057(13) -0.0013(13) 0.0019(12)
C4 0.0472(18) 0.0436(16) 0.0305(12) 0.0087(13) 0.0113(12) 0.0094(14)
C13 0.0394(17) 0.0331(15) 0.0312(13) -0.0071(11) 0.0041(12) 0.0037(12)
C6 0.0396(18) 0.0386(15) 0.0302(13) 0.0037(12) -0.0014(13) -0.0057(13)
C2 0.0350(16) 0.0314(14) 0.0248(12) 0.0014(11) 0.0020(11) -0.0024(12)
C9 0.0411(18) 0.0461(17) 0.0414(14) -0.0021(13) 0.0129(14) 0.0026(14)
C1 0.0406(17) 0.0404(16) 0.0258(12) -0.0026(11) 0.0069(12) 0.0002(13)
C14 0.048(2) 0.0409(18) 0.0567(17) -0.0023(14) -0.0031(15) 0.0037(14)
C10 0.0442(19) 0.0428(17) 0.0514(17) -0.0098(14) 0.0145(15) 0.0095(14)
C5 0.056(2) 0.0492(18) 0.0405(15) 0.0088(14) 0.0159(15) 0.0176(15)
C15 0.070(3) 0.058(2) 0.068(2) -0.0306(17) 0.0113(18) -0.0038(18)

loop_
_atom_type_symbol
_atom_type_description
_atom_type_scat_dispersion_real
_atom_type_scat_dispersion_imag
_atom_type_scat_source
C C 0.0033 0.0016 'International Tables Vol C Tables 4.2.6.8 and 6.1.1.4'
H H 0.0000 0.0000 'International Tables Vol C Tables 4.2.6.8 and 6.1.1.4'
N N 0.0061 0.0033 'International Tables Vol C Tables 4.2.6.8 and 6.1.1.4'
O O 0.0106 0.0060 'International Tables Vol C Tables 4.2.6.8 and 6.1.1.4'
Mo Mo -1.6832 0.6857 'International Tables Vol C Tables 4.2.6.8 and 6.1.1.4'
Cl Cl 0.1484 0.1585 'International Tables Vol C Tables 4.2.6.8 and 6.1.1.4'

loop_
_geom_angle_atom_site_label_1
_geom_angle_atom_site_label_2
_geom_angle_atom_site_label_3
_geom_angle
O1 Mo1 O2 105.88(8)
O1 Mo1 O3 100.53(9)
O2 Mo1 O3 102.23(7)
O1 Mo1 O4 94.75(8)
O2 Mo1 O4 97.26(7)
O3 Mo1 O4 150.78(7)
O1 Mo1 N1 93.94(8)
O2 Mo1 N1 158.46(8)
O3 Mo1 N1 81.86(7)
O4 Mo1 N1 72.31(7)
O1 Mo1 O6 170.08(7)
O2 Mo1 O6 82.96(7)
O3 Mo1 O6 81.59(7)
O4 Mo1 O6 79.41(7)
N1 Mo1 O6 76.69(7)
C2 O4 Mo1 118.24(14)
C13 O3 Mo1 136.47(15)
C11 O5 C14 118.65(19)
C15 O6 Mo1 122.22(17)
C2 N2 N1 109.10(18)
C1 N1 N2 116.24(19)
C1 N1 Mo1 128.35(16)
N2 N1 Mo1 115.37(14)
C6 N3 C5 122.3(2)
C9 C8 C13 117.1(2)
C9 C8 C1 119.4(2)
C13 C8 C1 123.5(2)
C6 C7 C3 118.9(2)
C11 C12 C13 120.0(2)
C4 C3 C7 119.0(2)
C4 C3 C2 120.7(2)
C7 C3 C2 120.3(2)
O5 C11 C12 125.3(2)
O5 C11 C10 114.7(2)
C12 C11 C10 120.0(2)
C5 C4 C3 119.7(2)
O3 C13 C12 116.9(2)
O3 C13 C8 122.0(2)
C12 C13 C8 121.1(2)
N3 C6 C7 120.5(2)
N2 C2 O4 124.3(2)
N2 C2 C3 119.12(19)
O4 C2 C3 116.5(2)
C10 C9 C8 122.4(2)
N1 C1 C8 124.3(2)
C9 C10 C11 119.4(2)
N3 C5 C4 119.5(2)

loop_
_geom_bond_atom_site_label_1
_geom_bond_atom_site_label_2
_geom_bond_distance
Mo1 O1 1.6845(19)
Mo1 O2 1.7030(14)
Mo1 O3 1.9217(17)
Mo1 O4 2.0133(16)
Mo1 N1 2.2277(18)
Mo1 O6 2.3213(18)
O4 C2 1.325(2)
O3 C13 1.346(3)
O5 C11 1.356(3)
O5 C14 1.435(3)
O6 C15 1.426(3)
N2 C2 1.293(3)
N2 N1 1.397(3)
N1 C1 1.295(3)
N3 C6 1.326(3)
N3 C5 1.333(3)
C8 C9 1.403(3)
C8 C13 1.411(3)
C8 C1 1.422(3)
C7 C6 1.367(3)
C7 C3 1.390(3)
C12 C11 1.383(3)
C12 C13 1.386(3)
C3 C4 1.380(3)
C3 C2 1.473(3)
C11 C10 1.404(3)
C4 C5 1.371(3)
C9 C10 1.366(3)
